data_4034109
loop_
_publ_author_name
'Hokamp, Tobias'
'Wirth, Thomas'

_publ_section_title
;
 Structurally Defined \a-Tetralol-Based Chiral Hypervalent Iodine
 Reagents.
;
_journal_issue 13
_journal_name_full 'The Journal of organic chemistry'
_journal_page_first 8674
_journal_page_last 8682
_journal_paper_doi 10.1021/acs.joc.9b01315
_journal_volume 84
_journal_year 2019
_chemical_absolute_configuration ad
_chemical_formula_sum 'C11 H14 O2'
_chemical_formula_weight 178.22
_space_group_crystal_system monoclinic
_space_group_IT_number 4
_space_group_name_Hall 'P 2yb'
_space_group_name_H-M_alt 'P 1 21 1'
_atom_sites_solution_hydrogens geom
_audit_creation_method SHELXL-2018/1
_cell_angle_alpha 90
_cell_angle_beta 95.679(5)
_cell_angle_gamma 90
_cell_formula_units_Z 2
_cell_length_a 7.3685(4)
_cell_length_b 4.8732(2)
_cell_length_c 13.2304(7)
_cell_measurement_reflns_used 1638
_cell_measurement_temperature 293(2)
_cell_measurement_theta_max 73.7820
_cell_measurement_theta_min 6.6320
_cell_volume 472.75(4)
_computing_cell_refinement 'CrysAlisPro 1.171.39.45b (Rigaku OD, 2018)'
_computing_data_collection 'CrysAlisPro 1.171.39.45b (Rigaku OD, 2018)'
_computing_data_reduction 'CrysAlisPro 1.171.39.45b (Rigaku OD, 2018)'
_computing_structure_refinement 'SHELXL-2018/1 (Sheldrick, 2018)'
_computing_structure_solution SHELXS
_diffrn_ambient_temperature 293(2)
_diffrn_measured_fraction_theta_full 0.999
_diffrn_measured_fraction_theta_max 0.977
_diffrn_measurement_device_type 'SuperNova, Dual, Cu at home/near, Atlas'
_diffrn_measurement_method '\w scans'
_diffrn_radiation_type CuK\a
_diffrn_radiation_wavelength 1.54184
_diffrn_reflns_av_R_equivalents 0.0295
_diffrn_reflns_av_unetI/netI 0.0351
_diffrn_reflns_Laue_measured_fraction_full 0.999
_diffrn_reflns_Laue_measured_fraction_max 0.977
_diffrn_reflns_limit_h_max 8
_diffrn_reflns_limit_h_min -8
_diffrn_reflns_limit_k_max 6
_diffrn_reflns_limit_k_min -6
_diffrn_reflns_limit_l_max 16
_diffrn_reflns_limit_l_min -16
_diffrn_reflns_number 3455
_diffrn_reflns_point_group_measured_fraction_full 0.989
_diffrn_reflns_point_group_measured_fraction_max 0.948
_diffrn_reflns_theta_full 67.684
_diffrn_reflns_theta_max 73.918
_diffrn_reflns_theta_min 6.035
_exptl_absorpt_coefficient_mu 0.679
_exptl_absorpt_correction_T_max 1.000
_exptl_absorpt_correction_T_min 0.653
_exptl_absorpt_correction_type gaussian
_exptl_absorpt_process_details
;
CrysAlisPro 1.171.39.45b (Rigaku Oxford Diffraction, 2018)
Numerical absorption correction based on gaussian integration over
			a multifaceted crystal model
Empirical absorption correction using spherical harmonics,
 implemented in SCALE3 ABSPACK scaling algorithm.
;
_exptl_crystal_colour colourless
_exptl_crystal_density_diffrn 1.252
_exptl_crystal_description plate
_exptl_crystal_F_000 192
_exptl_crystal_size_max 0.351
_exptl_crystal_size_mid 0.062
_exptl_crystal_size_min 0.022
_refine_diff_density_max 0.162
_refine_diff_density_min -0.187
_refine_diff_density_rms 0.045
_refine_ls_abs_structure_details
;
 Flack x determined using 680 quotients [(I+)-(I-)]/[(I+)+(I-)]
 (Parsons, Flack and Wagner, Acta Cryst. B69 (2013) 249-259).
;
_refine_ls_abs_structure_Flack 0.06(18)
_refine_ls_extinction_method none
_refine_ls_goodness_of_fit_ref 1.044
_refine_ls_hydrogen_treatment constr
_refine_ls_matrix_type full
_refine_ls_number_parameters 120
_refine_ls_number_reflns 1818
_refine_ls_number_restraints 1
_refine_ls_restrained_S_all 1.044
_refine_ls_R_factor_all 0.0435
_refine_ls_R_factor_gt 0.0401
_refine_ls_shift/su_max 0.000
_refine_ls_shift/su_mean 0.000
_refine_ls_structure_factor_coef Fsqd
_refine_ls_weighting_details 'w=1/[\s^2^(Fo^2^)+(0.0620P)^2^+0.0533P] where P=(Fo^2^+2Fc^2^)/3'
_refine_ls_weighting_scheme calc
_refine_ls_wR_factor_gt 0.1033
_refine_ls_wR_factor_ref 0.1079
_reflns_Friedel_coverage 0.728
_reflns_Friedel_fraction_full 0.976
_reflns_Friedel_fraction_max 0.912
_reflns_number_gt 1706
_reflns_number_total 1818
_reflns_threshold_expression 'I > 2\s(I)'
_cod_data_source_file jo9b01315_si_002.cif
_cod_data_source_block tw1803b
_cod_original_sg_symbol_H-M 'P 21'
_cod_database_code 4034109
_shelx_shelxl_version_number 2018/1
_shelx_space_group_comment
;
The symmetry employed for this shelxl refinement is uniquely defined
by the following loop, which should always be used as a source of
symmetry information in preference to the above space-group names.
They are only intended as comments.
;
_shelx_estimated_absorpt_t_min 0.796
_shelx_estimated_absorpt_t_max 0.985

loop_
_space_group_symop_operation_xyz
'x, y, z'
'-x, y+1/2, -z'

loop_
_atom_site_label
_atom_site_type_symbol
_atom_site_fract_x
_atom_site_fract_y
_atom_site_fract_z
_atom_site_U_iso_or_equiv
_atom_site_adp_type
_atom_site_occupancy
_atom_site_site_symmetry_order
_atom_site_calc_flag
_atom_site_refinement_flags_posn
_atom_site_refinement_flags_adp
C1 C 0.7658(3) 0.3432(4) 0.76257(17) 0.0212(5) Uani 1 1 d . .
C2 C 0.8020(3) 0.5329(5) 0.84180(17) 0.0240(5) Uani 1 1 d . .
C3 C 0.9742(3) 0.6443(5) 0.86468(17) 0.0282(5) Uani 1 1 d . .
H3 H 0.995826 0.769100 0.917675 0.034 Uiso 1 1 calc R U
C4 C 1.1148(3) 0.5668(5) 0.80724(17) 0.0284(5) Uani 1 1 d . .
H4 H 1.230396 0.642452 0.821248 0.034 Uiso 1 1 calc R U
C5 C 1.0826(3) 0.3784(5) 0.72975(17) 0.0251(5) Uani 1 1 d . .
H5 H 1.177372 0.325668 0.692508 0.030 Uiso 1 1 calc R U
C6 C 0.9088(3) 0.2656(4) 0.70655(15) 0.0206(5) Uani 1 1 d . .
C7 C 0.8760(3) 0.0573(4) 0.62176(16) 0.0219(4) Uani 1 1 d . .
H7 H 0.900761 -0.126185 0.650169 0.026 Uiso 1 1 calc R U
C8 C 0.6792(3) 0.0664(6) 0.57486(17) 0.0296(5) Uani 1 1 d . .
H8A H 0.659403 -0.073029 0.522604 0.035 Uiso 1 1 calc R U
H8B H 0.653056 0.244169 0.543786 0.035 Uiso 1 1 calc R U
C9 C 0.5533(3) 0.0157(5) 0.65778(18) 0.0277(5) Uani 1 1 d . .
H9A H 0.582616 -0.160032 0.689728 0.033 Uiso 1 1 calc R U
H9B H 0.427970 0.008303 0.627546 0.033 Uiso 1 1 calc R U
C10 C 0.5721(3) 0.2412(5) 0.73817(18) 0.0259(5) Uani 1 1 d . .
H10A H 0.495291 0.394675 0.714706 0.031 Uiso 1 1 calc R U
H10B H 0.527808 0.172040 0.799959 0.031 Uiso 1 1 calc R U
C11 C 0.6853(4) 0.7798(6) 0.9770(2) 0.0380(6) Uani 1 1 d . .
H11A H 0.726877 0.953581 0.954079 0.057 Uiso 1 1 calc R U
H11B H 0.776359 0.702920 1.025825 0.057 Uiso 1 1 calc R U
H11C H 0.574041 0.805330 1.007975 0.057 Uiso 1 1 calc R U
O1 O 0.6535(2) 0.5979(4) 0.89265(13) 0.0331(4) Uani 1 1 d . .
O2 O 1.0014(2) 0.1101(3) 0.54763(12) 0.0283(4) Uani 1 1 d . .
H2 H 1.008495 -0.025831 0.511689 0.042 Uiso 1 1 calc R U

loop_
_atom_site_aniso_label
_atom_site_aniso_U_11
_atom_site_aniso_U_22
_atom_site_aniso_U_33
_atom_site_aniso_U_23
_atom_site_aniso_U_13
_atom_site_aniso_U_12
C1 0.0220(10) 0.0191(10) 0.0228(11) 0.0021(8) 0.0036(8) 0.0001(8)
C2 0.0268(11) 0.0251(11) 0.0207(10) 0.0000(8) 0.0056(8) 0.0017(8)
C3 0.0297(11) 0.0308(12) 0.0235(11) -0.0049(9) -0.0008(9) -0.0034(9)
C4 0.0203(10) 0.0337(13) 0.0301(11) 0.0008(10) -0.0023(8) -0.0027(9)
C5 0.0209(10) 0.0301(12) 0.0246(11) 0.0021(9) 0.0034(8) 0.0028(9)
C6 0.0214(10) 0.0204(11) 0.0200(10) 0.0031(8) 0.0020(8) 0.0021(8)
C7 0.0253(10) 0.0206(10) 0.0206(10) 0.0028(8) 0.0068(8) 0.0021(8)
C8 0.0301(11) 0.0351(13) 0.0231(11) -0.0047(10) 0.0005(8) 0.0004(10)
C9 0.0234(11) 0.0260(12) 0.0336(12) -0.0058(9) 0.0031(9) -0.0040(8)
C10 0.0214(10) 0.0263(11) 0.0308(11) -0.0023(9) 0.0070(8) -0.0032(9)
C11 0.0461(14) 0.0371(15) 0.0327(13) -0.0122(11) 0.0137(11) -0.0006(12)
O1 0.0318(8) 0.0385(10) 0.0309(9) -0.0125(8) 0.0130(7) -0.0040(7)
O2 0.0363(8) 0.0252(8) 0.0256(8) -0.0027(7) 0.0141(6) -0.0010(7)

loop_
_atom_type_symbol
_atom_type_description
_atom_type_scat_dispersion_real
_atom_type_scat_dispersion_imag
_atom_type_scat_source
C C 0.0181 0.0091 'International Tables Vol C Tables 4.2.6.8 and 6.1.1.4'
H H 0.0000 0.0000 'International Tables Vol C Tables 4.2.6.8 and 6.1.1.4'
O O 0.0492 0.0322 'International Tables Vol C Tables 4.2.6.8 and 6.1.1.4'

loop_
_geom_angle_atom_site_label_1
_geom_angle_atom_site_label_2
_geom_angle_atom_site_label_3
_geom_angle
C6 C1 C2 118.44(19)
C6 C1 C10 122.77(19)
C2 C1 C10 118.72(19)
O1 C2 C3 123.9(2)
O1 C2 C1 114.53(19)
C3 C2 C1 121.6(2)
C2 C3 C4 119.2(2)
C2 C3 H3 120.4
C4 C3 H3 120.4
C5 C4 C3 120.1(2)
C5 C4 H4 119.9
C3 C4 H4 119.9
C4 C5 C6 120.7(2)
C4 C5 H5 119.6
C6 C5 H5 119.6
C1 C6 C5 119.9(2)
C1 C6 C7 120.02(18)
C5 C6 C7 120.08(19)
O2 C7 C6 108.63(17)
O2 C7 C8 111.63(17)
C6 C7 C8 111.01(18)
O2 C7 H7 108.5
C6 C7 H7 108.5
C8 C7 H7 108.5
C7 C8 C9 108.97(18)
C7 C8 H8A 109.9
C9 C8 H8A 109.9
C7 C8 H8B 109.9
C9 C8 H8B 109.9
H8A C8 H8B 108.3
C8 C9 C10 111.42(19)
C8 C9 H9A 109.3
C10 C9 H9A 109.3
C8 C9 H9B 109.3
C10 C9 H9B 109.3
H9A C9 H9B 108.0
C1 C10 C9 113.77(18)
C1 C10 H10A 108.8
C9 C10 H10A 108.8
C1 C10 H10B 108.8
C9 C10 H10B 108.8
H10A C10 H10B 107.7
O1 C11 H11A 109.5
O1 C11 H11B 109.5
H11A C11 H11B 109.5
O1 C11 H11C 109.5
H11A C11 H11C 109.5
H11B C11 H11C 109.5
C2 O1 C11 116.66(19)
C7 O2 H2 109.5

loop_
_geom_bond_atom_site_label_1
_geom_bond_atom_site_label_2
_geom_bond_distance
C1 C6 1.399(3)
C1 C2 1.403(3)
C1 C10 1.516(3)
C2 O1 1.377(3)
C2 C3 1.386(3)
C3 C4 1.396(3)
C3 H3 0.9300
C4 C5 1.379(3)
C4 H4 0.9300
C5 C6 1.399(3)
C5 H5 0.9300
C6 C7 1.515(3)
C7 O2 1.436(2)
C7 C8 1.520(3)
C7 H7 0.9800
C8 C9 1.525(3)
C8 H8A 0.9700
C8 H8B 0.9700
C9 C10 1.526(3)
C9 H9A 0.9700
C9 H9B 0.9700
C10 H10A 0.9700
C10 H10B 0.9700
C11 O1 1.427(3)
C11 H11A 0.9600
C11 H11B 0.9600
C11 H11C 0.9600
O2 H2 0.8200
